data_2312289
loop_
_publ_author_name
'Khouchen, Malak'
'Klar, Paul Benjamin'
'Chintakindi, Hrushikesh'
'Suresh, Ashwin'
'Palatinus, Lukas'

_publ_section_title
;
 Optimal estimated standard uncertainties of reflection intensities for
 kinematical refinement from 3D electron diffraction data
;
_journal_coeditor_code PL5027
_journal_issue 5
_journal_name_full 'Acta Crystallographica Section A Foundations and Advances'
_journal_page_first 427
_journal_page_last 439
_journal_paper_doi 10.1107/S2053273323005053
_journal_volume 79
_journal_year 2023
_chemical_absolute_configuration rm
_chemical_formula_sum 'C13 H18 O2'
_chemical_formula_weight 206.3
_chemical_name_common (S)-(+)-Ibuprofen
_chemical_name_systematic
; 
(S)-(+)-Ibuprofen
;
_space_group_IT_number 4
_space_group_name_Hall 'P 2yb'
_space_group_name_H-M_alt 'P 1 21 1'
_symmetry_cell_setting monoclinic
_symmetry_Int_Tables_number 4
_symmetry_space_group_name_Hall 'P 2yb'
_symmetry_space_group_name_H-M 'P 1 21 1'
_cell_angle_alpha 90
_cell_angle_beta 112.24(3)
_cell_angle_gamma 90
_cell_formula_units_Z 4
_cell_length_a 12.368(4)
_cell_length_b 8.021(3)
_cell_length_c 13.536(5)
_cell_measurement_reflns_used 3884
_cell_measurement_temperature 95.15
_cell_measurement_theta_max 0.72
_cell_measurement_theta_min 0.06
_cell_volume 1242.9(8)
_computing_cell_refinement 'PETS2(ver 2.2.20220612.1425)'
_computing_data_collection 'self-written scripts, OLYMPUS iTEM'
_computing_data_reduction 'PETS2(ver 2.2.20220612.1425)'
_computing_molecular_graphics 'VESTA 3'
_computing_structure_refinement 'JANA2020 '
_computing_structure_solution superflip
_diffrn_ambient_temperature 95.15
_diffrn_detector 'Hybrid pixel detector ASI Cheetah (side-mounted)'
_diffrn_measured_fraction_theta_full 0.85
_diffrn_measured_fraction_theta_max 0.85
_diffrn_measurement_device 'TEM FEI Tecnai G2 20'
_diffrn_measurement_method 'continuous-rotation 3D ED'
_diffrn_measurement_specimen_support 'holey carbon grid'
_diffrn_radiation_probe electron
_diffrn_radiation_source 'Lab6 cathode'
_diffrn_radiation_type 'electrons 200 keV'
_diffrn_radiation_wavelength 0.0251
_diffrn_reflns_av_R_equivalents 0.1658
_diffrn_reflns_av_unetI/netI 0.1582
_diffrn_reflns_limit_h_max 12
_diffrn_reflns_limit_h_min -12
_diffrn_reflns_limit_k_max 8
_diffrn_reflns_limit_k_min -8
_diffrn_reflns_limit_l_max 13
_diffrn_reflns_limit_l_min -13
_diffrn_reflns_number 3884
_diffrn_reflns_theta_full 0.72
_diffrn_reflns_theta_max 0.72
_diffrn_reflns_theta_min 0.06
_exptl_crystal_density_diffrn 1.1024
_exptl_crystal_description block
_exptl_crystal_F_000 184.42
_refine_diff_density_max 0.26
_refine_diff_density_min -0.27
_refine_ls_extinction_coef 3.3(7)
_refine_ls_extinction_expression Fc^*^=kFc[1+0.001xFc^2^\l^3^/sin(2\q)]^-1/4^
_refine_ls_extinction_method 'SHELXL-2017/1 (Sheldrick, 2015)'
_refine_ls_goodness_of_fit_gt 2.5278
_refine_ls_goodness_of_fit_ref 2.3603
_refine_ls_hydrogen_treatment mixed
_refine_ls_number_constraints 139
_refine_ls_number_parameters 127
_refine_ls_number_reflns 1212
_refine_ls_number_restraints 3
_refine_ls_R_factor_all 0.2120
_refine_ls_R_factor_gt 0.1901
_refine_ls_shift/su_max 0.0312
_refine_ls_shift/su_mean 0.0045
_refine_ls_structure_factor_coef Fsqd
_refine_ls_weighting_details w=1/(\s^2^(I)+0.0004I^2^)
_refine_ls_weighting_scheme sigma
_refine_ls_wR_factor_gt 0.3890
_refine_ls_wR_factor_ref 0.4097
_reflns_number_gt 957
_reflns_number_total 1212
_reflns_threshold_expression I>3\s(I)
_cod_data_source_file pl5027.cif
_cod_data_source_block ibuprofen_model3
_cod_database_code 2312289

loop_
_space_group_symop_id
_space_group_symop_operation_xyz
1 x,y,z
2 -x,y+1/2,-z

loop_
_atom_site_label
_atom_site_type_symbol
_atom_site_fract_x
_atom_site_fract_y
_atom_site_fract_z
_atom_site_adp_type
_atom_site_U_iso_or_equiv
_atom_site_site_symmetry_multiplicity
_atom_site_occupancy
_atom_site_calc_flag
_atom_site_refinement_flags
_atom_site_disorder_assembly
_atom_site_disorder_group
O1a O 0.3481(17) 0.518(3) 1.1740(14) Uiso 0.044(5) 2 1 d . . .
O2a O 0.227(2) 0.678(3) 1.0457(16) Uiso 0.050(5) 2 1 d . . .
H1a H 0.294(8) 0.754(13) 1.077(9) Uiso 0.1007 2 1 d . . .
C1a C 0.2554(19) 0.543(3) 1.1008(16) Uiso 0.037(5) 2 1 d . . .
C2a C 0.154(2) 0.410(3) 1.0672(17) Uiso 0.045(6) 2 1 d . . .
H2a H 0.158665 0.316531 1.124207 Uiso 0.0901 2 1 d . . .
C3a C 0.1665(15) 0.331(2) 0.9692(13) Uiso 0.020(4) 2 1 d . . .
C4a C 0.2362(19) 0.186(3) 0.9848(16) Uiso 0.037(5) 2 1 d . . .
H4a H 0.282338 0.139272 1.06284 Uiso 0.0748 2 1 d . . .
C5a C 0.2439(16) 0.100(3) 0.8917(12) Uiso 0.025(4) 2 1 d . . .
H5a H 0.309796 0.008596 0.903857 Uiso 0.0494 2 1 d . . .
C6a C 0.1697(15) 0.1332 0.7914(12) Uiso 0.013(4) 2 1 d . . .
C7a C 0.0948(18) 0.275(3) 0.7764(16) Uiso 0.032(5) 2 1 d . . .
H7a H 0.043562 0.312385 0.697338 Uiso 0.0647 2 1 d . . .
C8a C 0.0859(17) 0.366(3) 0.8590(13) Uiso 0.030(5) 2 1 d . . .
H8a H 0.021344 0.459591 0.843702 Uiso 0.0598 2 1 d . . .
C9a C 0.1714(15) 0.039(2) 0.6967(12) Uiso 0.022(4) 2 1 d . . .
H9a1 H 0.173159 0.123895 0.637419 Uiso 0.043 2 1 d . . .
H9a2 H 0.247897 -0.035565 0.719715 Uiso 0.043 2 1 d . . .
C10a C 0.0550(17) -0.082(3) 0.6470(13) Uiso 0.035(5) 2 1 d . . .
H10a H -0.025434 -0.0236 0.63671 Uiso 0.0693 2 1 d . . .
C11a C 0.062(2) -0.140(3) 0.5425(16) Uiso 0.044(5) 2 1 d . . .
H11a H 0.083217 -0.037445 0.503793 Uiso 0.087 2 1 d . . .
H11b H 0.127389 -0.232889 0.558385 Uiso 0.087 2 1 d . . .
H11c H -0.019738 -0.190086 0.492498 Uiso 0.087 2 1 d . . .
C12a C 0.070(2) -0.228(3) 0.7222(18) Uiso 0.048(6) 2 1 d . . .
H12a H 0.00552 -0.31964 0.684604 Uiso 0.0967 2 1 d . . .
H12b H 0.154178 -0.281271 0.741319 Uiso 0.0967 2 1 d . . .
H12c H 0.061129 -0.186837 0.792984 Uiso 0.0967 2 1 d . . .
C13a C 0.038(2) 0.487(3) 1.054(2) Uiso 0.065(7) 2 1 d . . .
H13a H -0.02511 0.391528 1.041055 Uiso 0.1291 2 1 d . . .
H13b H 0.046876 0.553957 1.124109 Uiso 0.1291 2 1 d . . .
H13c H 0.011494 0.569012 0.987871 Uiso 0.1291 2 1 d . . .
O2b O 0.540(2) -0.290(3) 0.2286(16) Uiso 0.055(5) 2 1 d . . .
O1b O 0.414(2) -0.124(3) 0.1026(16) Uiso 0.054(5) 2 1 d . . .
H1b H 0.471(7) -0.361(14) 0.198(9) Uiso 0.1096 2 1 d . . .
C1b C 0.5134(20) -0.147(3) 0.1736(16) Uiso 0.039(5) 2 1 d . . .
C2b C 0.610(2) -0.024(3) 0.1965(16) Uiso 0.048(6) 2 1 d . . .
H2b H 0.689643 -0.08761 0.211948 Uiso 0.0964 2 1 d . . .
C3b C 0.6114(18) 0.074(3) 0.2909(15) Uiso 0.034(5) 2 1 d . . .
C4b C 0.6883(19) 0.007(3) 0.3980(15) Uiso 0.044(5) 2 1 d . . .
H4b H 0.745023 -0.095095 0.405713 Uiso 0.0871 2 1 d . . .
C5b C 0.6814(17) 0.087(3) 0.4866(16) Uiso 0.037(5) 2 1 d . . .
H5b H 0.726183 0.029854 0.561585 Uiso 0.0745 2 1 d . . .
C6b C 0.6228(18) 0.232(3) 0.4872(15) Uiso 0.030(5) 2 1 d . . .
C7b C 0.550(2) 0.298(3) 0.3841(16) Uiso 0.046(6) 2 1 d . . .
H7b H 0.500169 0.408902 0.375764 Uiso 0.0926 2 1 d . . .
C8b C 0.5492(18) 0.205(3) 0.2945(14) Uiso 0.026(5) 2 1 d . . .
H8b H 0.489581 0.246785 0.219415 Uiso 0.0527 2 1 d . . .
C9b C 0.6386(19) 0.323(3) 0.5889(15) Uiso 0.045(5) 2 1 d . . .
H9b1 H 0.649244 0.23528 0.650526 Uiso 0.0902 2 1 d . . .
H9b2 H 0.558154 0.37732 0.582554 Uiso 0.0902 2 1 d . . .
C10b C 0.7300(18) 0.446(3) 0.6259(14) Uiso 0.039(5) 2 1 d . . .
H10b H 0.800282 0.37035 0.626245 Uiso 0.0781 2 1 d . . .
C11b C 0.759(2) 0.516(3) 0.7412(16) Uiso 0.054(6) 2 1 d . . .
H11d H 0.68542 0.581528 0.743684 Uiso 0.1082 2 1 d . . .
H11e H 0.831143 0.598531 0.761488 Uiso 0.1082 2 1 d . . .
H11f H 0.779622 0.41617 0.796386 Uiso 0.1082 2 1 d . . .
C12b C 0.7180(18) 0.598(3) 0.5514(14) Uiso 0.039(5) 2 1 d . . .
H12d H 0.795402 0.6702 0.580974 Uiso 0.0777 2 1 d . . .
H12e H 0.70461 0.554867 0.473517 Uiso 0.0777 2 1 d . . .
H12f H 0.645939 0.671744 0.548596 Uiso 0.0777 2 1 d . . .
C13b C 0.599(2) 0.090(3) 0.1021(15) Uiso 0.044(5) 2 1 d . . .
H13d H 0.509821 0.123587 0.06172 Uiso 0.0889 2 1 d . . .
H13e H 0.649616 0.198266 0.13044 Uiso 0.0889 2 1 d . . .
H13f H 0.628367 0.025194 0.048842 Uiso 0.0889 2 1 d . . .

loop_
_atom_type_symbol
_atom_type_scat_source
C International_Tables_Vol_C
H International_Tables_Vol_C
O International_Tables_Vol_C

loop_
_geom_angle_atom_site_label_1
_geom_angle_atom_site_label_2
_geom_angle_atom_site_label_3
_geom_angle_site_symmetry_1
_geom_angle_site_symmetry_2
_geom_angle_site_symmetry_3
_geom_angle
H1a O2a C1a . . . 106(6)
O1a C1a O2a . . . 125(2)
O1a C1a C2a . . . 122(2)
O2a C1a C2a . . . 113.2(17)
C1a C2a H2a . . . 116.63
C1a C2a C3a . . . 101(2)
C1a C2a C13a . . . 112(2)
H2a C2a C3a . . . 110.17
H2a C2a C13a . . . 99.4
C3a C2a C13a . . . 118.1(17)
C2a C3a C4a . . . 117.8(16)
C2a C3a C8a . . . 123.3(18)
C4a C3a C8a . . . 116.5(17)
C3a C4a H4a . . . 120.3
C3a C4a C5a . . . 119.4(16)
H4a C4a C5a . . . 120.3
C4a C5a H5a . . . 119.01
C4a C5a C6a . . . 122.0(17)
H5a C5a C6a . . . 119.01
C5a C6a C7a . . . 117.3(16)
C5a C6a C9a . . . 122.5(14)
C7a C6a C9a . . . 120.0(14)
C6a C7a H7a . . . 118.25
C6a C7a C8a . . . 123.5(17)
H7a C7a C8a . . . 118.25
C3a C8a C7a . . . 119.6(19)
C3a C8a H8a . . . 120.21
C7a C8a H8a . . . 120.21
C6a C9a H9a1 . . . 109.47
C6a C9a H9a2 . . . 109.47
C6a C9a C10a . . . 110.6(16)
H9a1 C9a H9a2 . . . 108.27
H9a1 C9a C10a . . . 109.47
H9a2 C9a C10a . . . 109.47
C9a C10a H10a . . . 115.17
C9a C10a C11a . . . 102.1(17)
C9a C10a C12a . . . 108.3(14)
H10a C10a C11a . . . 113.15
H10a C10a C12a . . . 107.51
C11a C10a C12a . . . 110.5(19)
C10a C11a H11a . . . 109.47
C10a C11a H11b . . . 109.47
C10a C11a H11c . . . 109.47
H11a C11a H11b . . . 109.47
H11a C11a H11c . . . 109.47
H11b C11a H11c . . . 109.47
C10a C12a H12a . . . 109.47
C10a C12a H12b . . . 109.47
C10a C12a H12c . . . 109.47
H12a C12a H12b . . . 109.47
H12a C12a H12c . . . 109.47
H12b C12a H12c . . . 109.47
C2a C13a H13a . . . 109.47
C2a C13a H13b . . . 109.47
C2a C13a H13c . . . 109.47
H13a C13a H13b . . . 109.47
H13a C13a H13c . . . 109.47
H13b C13a H13c . . . 109.47
H1b O2b C1b . . . 106(6)
O2b C1b O1b . . . 121(2)
O2b C1b C2b . . . 116.2(18)
O1b C1b C2b . . . 123(2)
C1b C2b H2b . . . 109.61
C1b C2b C3b . . . 106(2)
C1b C2b C13b . . . 114.0(16)
H2b C2b C3b . . . 111.99
H2b C2b C13b . . . 103.62
C3b C2b C13b . . . 111.7(19)
C2b C3b C4b . . . 116.1(19)
C2b C3b C8b . . . 129.2(17)
C4b C3b C8b . . . 114.5(19)
C3b C4b H4b . . . 121.73
C3b C4b C5b . . . 117(2)
H4b C4b C5b . . . 121.72
C4b C5b H5b . . . 116.55
C4b C5b C6b . . . 126.9(19)
H5b C5b C6b . . . 116.55
C5b C6b C7b . . . 116(2)
C5b C6b C9b . . . 122.1(17)
C7b C6b C9b . . . 121.4(19)
C6b C7b H7b . . . 122.36
C6b C7b C8b . . . 115(2)
H7b C7b C8b . . . 122.36
C3b C8b C7b . . . 129.7(17)
C3b C8b H8b . . . 115.15
C7b C8b H8b . . . 115.15
C6b C9b H9b1 . . . 109.47
C6b C9b H9b2 . . . 109.47
C6b C9b C10b . . . 118(2)
H9b1 C9b H9b2 . . . 99.79
H9b1 C9b C10b . . . 109.47
H9b2 C9b C10b . . . 109.47
C9b C10b H10b . . . 98.11
C9b C10b C11b . . . 116(2)
C9b C10b C12b . . . 116.3(15)
H10b C10b C11b . . . 108.92
H10b C10b C12b . . . 109.18
C11b C10b C12b . . . 107.3(18)
C10b C11b H11d . . . 109.47
C10b C11b H11e . . . 109.47
C10b C11b H11f . . . 109.47
H11d C11b H11e . . . 109.47
H11d C11b H11f . . . 109.47
H11e C11b H11f . . . 109.47
C10b C12b H12d . . . 109.47
C10b C12b H12e . . . 109.47
C10b C12b H12f . . . 109.47
H12d C12b H12e . . . 109.47
H12d C12b H12f . . . 109.47
H12e C12b H12f . . . 109.47
C2b C13b H13d . . . 109.47
C2b C13b H13e . . . 109.47
C2b C13b H13f . . . 109.47
H13d C13b H13e . . . 109.47
H13d C13b H13f . . . 109.47
H13e C13b H13f . . . 109.47

loop_
_geom_bond_atom_site_label_1
_geom_bond_atom_site_label_2
_geom_bond_site_symmetry_1
_geom_bond_site_symmetry_2
_geom_bond_distance
O1a C1a . . 1.22(2)
O2a H1a . . 0.98(9)
O2a C1a . . 1.29(3)
C1a C2a . . 1.58(3)
C2a H2a . . 1.06
C2a C3a . . 1.53(3)
C2a C13a . . 1.51(4)
C3a C4a . . 1.42(3)
C3a C8a . . 1.47(2)
C4a H4a . . 1.06
C4a C5a . . 1.47(3)
C5a H5a . . 1.06
C5a C6a . . 1.35(2)
C6a C7a . . 1.43(2)
C6a C9a . . 1.50(2)
C7a H7a . . 1.06
C7a C8a . . 1.37(3)
C8a H8a . . 1.06
C9a H9a1 . . 1.06
C9a H9a2 . . 1.06
C9a C10a . . 1.65(3)
C10a H10a . . 1.06
C10a C11a . . 1.52(3)
C10a C12a . . 1.52(3)
C11a H11a . . 1.06
C11a H11b . . 1.06
C11a H11c . . 1.06
C12a H12a . . 1.06
C12a H12b . . 1.06
C12a H12c . . 1.06
C13a H13a . . 1.06
C13a H13b . . 1.06
C13a H13c . . 1.06
O2b H1b . . 0.98(10)
O2b C1b . . 1.34(3)
O1b C1b . . 1.26(3)
C1b C2b . . 1.49(3)
C2b H2b . . 1.06
C2b C3b . . 1.49(3)
C2b C13b . . 1.53(3)
C3b C4b . . 1.50(3)
C3b C8b . . 1.31(3)
C4b H4b . . 1.06
C4b C5b . . 1.39(3)
C5b H5b . . 1.06
C5b C6b . . 1.37(3)
C6b C7b . . 1.45(3)
C6b C9b . . 1.50(3)
C7b H7b . . 1.06
C7b C8b . . 1.42(3)
C8b H8b . . 1.06
C9b H9b1 . . 1.06
C9b H9b2 . . 1.06
C9b C10b . . 1.44(3)
C10b H10b . . 1.06
C10b C11b . . 1.57(3)
C10b C12b . . 1.55(3)
C11b H11d . . 1.06
C11b H11e . . 1.06
C11b H11f . . 1.06
C12b H12d . . 1.06
C12b H12e . . 1.06
C12b H12f . . 1.06
C13b H13d . . 1.06
C13b H13e . . 1.06
C13b H13f . . 1.06

loop_
_geom_hbond_atom_site_label_D
_geom_hbond_atom_site_label_H
_geom_hbond_atom_site_label_A
_geom_hbond_site_symmetry_D
_geom_hbond_site_symmetry_H
_geom_hbond_site_symmetry_A
_geom_hbond_distance_DH
_geom_hbond_distance_HA
_geom_hbond_distance_DA
_geom_hbond_angle_DHA
O2a H1a O1b . . 1_566 0.98(9) 1.70(10) 2.66(3) 165(12)
O2b H1b O1a . . 1_544 0.98(10) 1.73(10) 2.69(3) 167(12)

loop_
_restr_distance_atom_site_label_1
_restr_distance_site_symmetry_1
_restr_distance_atom_site_label_2
_restr_distance_site_symmetry_2
_restr_distance_target
_restr_distance_target_weight_param
O2a . H1a . 0.98 0.001
O2b . H1b . 0.98 0.001

loop_
_restr_equal_angle_atom_site_label_1
_restr_equal_angle_site_symmetry_1
_restr_equal_angle_atom_site_label_2
_restr_equal_angle_site_symmetry_2
_restr_equal_angle_atom_site_label_3
_restr_equal_angle_site_symmetry_3
_restr_equal_angle_class_class_id
_restr_equal_angle_class_target_weight_param
C1b . O2b . H1b . 1 0.01
C1a . O2a . H1a . 1 0.01
